data_1574141
loop_
_publ_author_name
'Krammer, Leo'
'Darnhofer, Barbara'
'Kljajic, Marko'
'Liesinger, Laura'
'Schittmayer, Matthias'
'Neshchadin, Dmytro'
'Gescheidt, Georg'
'Kollau, Alexander'
'Mayer, Bernd'
'Fischer, Roland C.'
'Wallner, Silvia'
'Macheroux, Peter'
'Birner-Gruenberger, Ruth'
'Breinbauer, Rolf'

_publ_section_title
;
 A general approach for activity-based protein profiling of
 oxidoreductases with redox-differentiated diarylhalonium warheads
;
_journal_issue 15
_journal_name_full 'Chemical Science'
_journal_page_first 6240
_journal_page_last 6256
_journal_paper_doi 10.1039/D4SC08454C
_journal_volume 16
_journal_year 2025
_chemical_formula_moiety 'C13 H8 I O2, C F3 O3 S'
_chemical_formula_sum 'C14 H8 F3 I O5 S'
_chemical_formula_weight 472.16
_space_group_crystal_system triclinic
_space_group_IT_number 2
_space_group_name_Hall '-P 1'
_space_group_name_H-M_alt 'P -1'
_atom_sites_solution_hydrogens mixed
_audit_creation_date 2021-10-28
_audit_creation_method
;
Olex2 1.3
(compiled 2020.11.12 svn.r5f609507 for OlexSys, GUI svn.r6408)
;
_audit_update_record
;
2022-01-31 deposited with the CCDC.	2025-03-11 downloaded from the CCDC.
;
_cell_angle_alpha 63.230(5)
_cell_angle_beta 75.790(5)
_cell_angle_gamma 85.689(5)
_cell_formula_units_Z 2
_cell_length_a 7.0091(7)
_cell_length_b 10.6673(11)
_cell_length_c 11.7572(12)
_cell_measurement_reflns_used 9903
_cell_measurement_temperature 100.03
_cell_measurement_theta_max 30.12
_cell_measurement_theta_min 2.18
_cell_volume 760.20(14)
_computing_cell_refinement 'SAINT v8.34A (Bruker, 2013)'
_computing_data_reduction 'SAINT v8.34A (Bruker, 2013)'
_computing_molecular_graphics 'Olex2 1.3 (Dolomanov et al., 2009)'
_computing_publication_material 'Olex2 1.3 (Dolomanov et al., 2009)'
_computing_structure_refinement 'SHELXL 2014/7 (Sheldrick, 2015)'
_diffrn_ambient_temperature 100.03
_diffrn_detector 'Bruker APEX2 area detector'
_diffrn_detector_area_resol_mean 7.9
_diffrn_detector_type 'CCD area detector'
_diffrn_measured_fraction_theta_full 0.999
_diffrn_measured_fraction_theta_max 0.980
_diffrn_measurement_device 'three-circle diffractometer'
_diffrn_measurement_device_type 'Bruker SMART APEX2 area detector'
_diffrn_measurement_method '\w and \f scans'
_diffrn_radiation_monochromator 'mirror optics'
_diffrn_radiation_probe x-ray
_diffrn_radiation_type MoK\a
_diffrn_radiation_wavelength 0.71073
_diffrn_reflns_av_R_equivalents 0.1267
_diffrn_reflns_av_unetI/netI 0.0992
_diffrn_reflns_Laue_measured_fraction_full 0.999
_diffrn_reflns_Laue_measured_fraction_max 0.980
_diffrn_reflns_limit_h_max 9
_diffrn_reflns_limit_h_min -9
_diffrn_reflns_limit_k_max 15
_diffrn_reflns_limit_k_min -15
_diffrn_reflns_limit_l_max 16
_diffrn_reflns_limit_l_min -16
_diffrn_reflns_number 40453
_diffrn_reflns_point_group_measured_fraction_full 0.999
_diffrn_reflns_point_group_measured_fraction_max 0.980
_diffrn_reflns_theta_full 25.242
_diffrn_reflns_theta_max 30.161
_diffrn_reflns_theta_min 1.997
_diffrn_source 'microfocus sealed X-ray tube'
_diffrn_source_current 0.88
_diffrn_source_power 0.044
_diffrn_source_type 'Incoatec I\ms'
_diffrn_source_voltage 50.0
_diffrn_standards_number 0
_exptl_absorpt_coefficient_mu 2.301
_exptl_absorpt_correction_T_max 0.7460
_exptl_absorpt_correction_T_min 0.5788
_exptl_absorpt_correction_type none
_exptl_absorpt_process_details
;
SADABS-2014/4 (Bruker,2014) was used for absorption correction.
wR2(int) was 0.1473 before and 0.0701 after correction.
The Ratio of minimum to maximum transmission is 0.7759.
The \l/2 correction factor is Not present.
;
_exptl_crystal_colour colourless
_exptl_crystal_density_diffrn 2.063
_exptl_crystal_description block
_exptl_crystal_F_000 456
_refine_diff_density_max 3.136
_refine_diff_density_min -2.844
_refine_diff_density_rms 0.294
_refine_ls_extinction_method none
_refine_ls_goodness_of_fit_ref 1.053
_refine_ls_hydrogen_treatment mixed
_refine_ls_matrix_type full
_refine_ls_number_parameters 221
_refine_ls_number_reflns 4407
_refine_ls_number_restraints 0
_refine_ls_restrained_S_all 1.053
_refine_ls_R_factor_all 0.0783
_refine_ls_R_factor_gt 0.0430
_refine_ls_shift/su_max 0.001
_refine_ls_shift/su_mean 0.000
_refine_ls_structure_factor_coef Fsqd
_refine_ls_weighting_details 'w=1/[\s^2^(Fo^2^)+(0.0253P)^2^] where P=(Fo^2^+2Fc^2^)/3'
_refine_ls_weighting_scheme calc
_refine_ls_wR_factor_gt 0.0535
_refine_ls_wR_factor_ref 0.0609
_reflns_Friedel_coverage 0.000
_reflns_number_gt 3409
_reflns_number_total 4407
_reflns_threshold_expression 'I > 2\s(I)'
_cod_data_source_file d4sc08454c2.cif
_cod_data_source_block rf2354_0m_a
_cod_depositor_comments 'Adding full bibliography for 1574140--1574142.cif.'
_cod_database_code 1574141
_shelx_shelxl_version_number 2014/7
_shelx_space_group_comment
;
The symmetry employed for this shelxl refinement is uniquely defined
by the following loop, which should always be used as a source of
symmetry information in preference to the above space-group names.
They are only intended as comments.
;
_olex2_refinement_description
;
1. Fixed Uiso
 At 1.2 times of:
  All C(H) groups
2.a Aromatic/amide H refined with riding coordinates:
 C3(H3), C5(H5), C6(H6), C11(H11), C10(H10), C9(H9), C8(H8)
;
_olex2_submission_special_instructions 'No special instructions were received'

loop_
_space_group_symop_operation_xyz
'x, y, z'
'-x, -y, -z'

loop_
_atom_site_label
_atom_site_type_symbol
_atom_site_fract_x
_atom_site_fract_y
_atom_site_fract_z
_atom_site_U_iso_or_equiv
_atom_site_adp_type
_atom_site_occupancy
_atom_site_site_symmetry_order
_atom_site_calc_flag
_atom_site_refinement_flags_posn
_atom_site_refinement_flags_adp
_atom_site_refinement_flags_occupancy
_atom_site_disorder_assembly
_atom_site_disorder_group
I1 I 0.56800(2) 0.43922(2) 0.23053(2) 0.00928(6) Uani 1 1 d . . . . .
H2 H 1.355(6) 0.006(4) 0.593(4) 0.055(13) Uiso 1 1 d . . . . .
O1 O 1.4254(2) 0.08359(19) 0.36999(19) 0.0151(4) Uani 1 1 d . . . . .
C1 C 0.8098(3) 0.3251(3) 0.2907(3) 0.0108(6) Uani 1 1 d . . . . .
F1 F 0.1955(3) 0.9038(2) 0.0752(2) 0.0492(6) Uani 1 1 d . . . . .
S1 S 0.18645(9) 0.65420(7) 0.08700(7) 0.01274(15) Uani 1 1 d . . . . .
C3 C 0.9422(3) 0.1943(3) 0.4766(3) 0.0094(6) Uani 1 1 d . . . . .
H3 H 0.9342 0.1554 0.5680 0.011 Uiso 1 1 calc R U . . .
F3 F 0.4751(3) 0.8399(2) -0.0031(2) 0.0509(6) Uani 1 1 d . . . . .
O3 O 0.2313(3) 0.5990(2) 0.21436(19) 0.0182(5) Uani 1 1 d . . . . .
F2 F 0.2511(3) 0.9030(2) -0.1124(2) 0.0457(6) Uani 1 1 d . . . . .
O2 O 1.2527(3) 0.04587(19) 0.5714(2) 0.0125(4) Uani 1 1 d . . . . .
C2 C 0.7865(3) 0.2692(3) 0.4254(3) 0.0088(6) Uani 1 1 d . . . . .
C4 C 1.1090(3) 0.1768(3) 0.3932(3) 0.0109(6) Uani 1 1 d . . . . .
O4 O -0.0195(3) 0.6659(2) 0.08889(19) 0.0175(4) Uani 1 1 d . . . . .
C5 C 1.1247(3) 0.2334(3) 0.2586(3) 0.0117(6) Uani 1 1 d . . . . .
H5 H 1.2394 0.2193 0.2035 0.014 Uiso 1 1 calc R U . . .
O5 O 0.3004(3) 0.5946(2) 0.0044(2) 0.0195(5) Uani 1 1 d . . . . .
C6 C 0.9747(3) 0.3097(3) 0.2050(3) 0.0113(6) Uani 1 1 d . . . . .
H6 H 0.9839 0.3501 0.1134 0.014 Uiso 1 1 calc R U . . .
C7 C 0.5998(3) 0.2925(3) 0.5023(3) 0.0087(6) Uani 1 1 d . . . . .
C11 C 0.2825(3) 0.4047(3) 0.4904(3) 0.0120(6) Uani 1 1 d . . . . .
H11 H 0.1954 0.4624 0.4394 0.014 Uiso 1 1 calc R U . . .
C12 C 0.4660(3) 0.3757(3) 0.4321(3) 0.0090(6) Uani 1 1 d . . . . .
C10 C 0.2313(4) 0.3462(3) 0.6258(3) 0.0130(6) Uani 1 1 d . . . . .
H10 H 0.1061 0.3633 0.6690 0.016 Uiso 1 1 calc R U . . .
C9 C 0.3608(4) 0.2625(3) 0.6998(3) 0.0132(6) Uani 1 1 d . . . . .
H9 H 0.3234 0.2235 0.7928 0.016 Uiso 1 1 calc R U . . .
C8 C 0.5437(4) 0.2361(3) 0.6384(3) 0.0121(6) Uani 1 1 d . . . . .
H8 H 0.6313 0.1791 0.6895 0.015 Uiso 1 1 calc R U . . .
C13 C 1.2771(3) 0.0973(3) 0.4448(3) 0.0116(6) Uani 1 1 d . . . . .
C14 C 0.2819(5) 0.8353(3) 0.0069(4) 0.0305(8) Uani 1 1 d . . . . .

loop_
_atom_site_aniso_label
_atom_site_aniso_U_11
_atom_site_aniso_U_22
_atom_site_aniso_U_33
_atom_site_aniso_U_23
_atom_site_aniso_U_13
_atom_site_aniso_U_12
I1 0.00740(8) 0.01260(10) 0.00772(12) -0.00436(8) -0.00257(6) 0.00254(6)
O1 0.0102(8) 0.0196(10) 0.0151(12) -0.0077(9) -0.0038(8) 0.0053(7)
C1 0.0080(11) 0.0110(13) 0.0136(17) -0.0056(12) -0.0029(10) 0.0006(9)
F1 0.0708(15) 0.0298(11) 0.0596(17) -0.0293(12) -0.0201(13) 0.0063(10)
S1 0.0102(3) 0.0178(4) 0.0098(4) -0.0063(3) -0.0026(3) 0.0042(2)
C3 0.0121(11) 0.0086(12) 0.0083(16) -0.0030(12) -0.0054(10) 0.0007(9)
F3 0.0326(11) 0.0514(13) 0.0594(17) -0.0147(12) -0.0087(11) -0.0203(10)
O3 0.0173(9) 0.0267(11) 0.0116(12) -0.0092(10) -0.0066(8) 0.0100(8)
F2 0.0605(14) 0.0275(11) 0.0287(14) 0.0068(10) -0.0121(11) -0.0054(10)
O2 0.0110(9) 0.0146(10) 0.0123(13) -0.0050(9) -0.0065(8) 0.0042(7)
C2 0.0096(11) 0.0064(12) 0.0116(17) -0.0043(12) -0.0040(10) 0.0005(9)
C4 0.0102(11) 0.0084(13) 0.0146(18) -0.0045(13) -0.0054(11) 0.0012(10)
O4 0.0119(9) 0.0260(11) 0.0138(12) -0.0083(10) -0.0043(8) 0.0047(8)
C5 0.0074(11) 0.0151(14) 0.0146(18) -0.0087(13) -0.0021(10) 0.0018(10)
O5 0.0178(9) 0.0299(11) 0.0150(13) -0.0144(10) -0.0057(8) 0.0119(8)
C6 0.0096(11) 0.0140(13) 0.0094(16) -0.0040(12) -0.0032(10) 0.0004(10)
C7 0.0109(11) 0.0085(12) 0.0094(17) -0.0059(12) -0.0033(10) 0.0014(9)
C11 0.0111(11) 0.0120(13) 0.0135(18) -0.0060(13) -0.0034(11) 0.0012(10)
C12 0.0114(11) 0.0102(13) 0.0067(16) -0.0050(12) -0.0012(10) -0.0008(9)
C10 0.0123(12) 0.0143(14) 0.0135(18) -0.0087(13) -0.0002(11) 0.0018(10)
C9 0.0184(13) 0.0133(14) 0.0085(17) -0.0058(13) -0.0014(11) -0.0014(11)
C8 0.0143(12) 0.0113(13) 0.0128(17) -0.0060(13) -0.0058(11) 0.0022(10)
C13 0.0111(11) 0.0095(13) 0.0146(19) -0.0045(13) -0.0049(11) -0.0006(10)
C14 0.0330(18) 0.0278(18) 0.029(2) -0.0098(18) -0.0093(16) -0.0035(14)

loop_
_atom_type_symbol
_atom_type_description
_atom_type_scat_dispersion_real
_atom_type_scat_dispersion_imag
_atom_type_scat_source
C C 0.0033 0.0016 'International Tables Vol C Tables 4.2.6.8 and 6.1.1.4'
H H 0.0000 0.0000 'International Tables Vol C Tables 4.2.6.8 and 6.1.1.4'
F F 0.0171 0.0103 'International Tables Vol C Tables 4.2.6.8 and 6.1.1.4'
I I -0.4742 1.8119 'International Tables Vol C Tables 4.2.6.8 and 6.1.1.4'
O O 0.0106 0.0060 'International Tables Vol C Tables 4.2.6.8 and 6.1.1.4'
S S 0.1246 0.1234 'International Tables Vol C Tables 4.2.6.8 and 6.1.1.4'

loop_
_geom_angle_atom_site_label_1
_geom_angle_atom_site_label_2
_geom_angle_atom_site_label_3
_geom_angle
_geom_angle_site_symmetry_1
_geom_angle_site_symmetry_3
_geom_angle_publ_flag
C1 I1 C12 81.91(10) . . ?
C2 C1 I1 111.92(17) . . ?
C6 C1 I1 123.6(2) . . ?
C6 C1 C2 124.5(2) . . ?
O3 S1 C14 103.06(14) . . ?
O4 S1 O3 114.98(11) . . ?
O4 S1 O5 115.43(12) . . ?
O4 S1 C14 104.29(14) . . ?
O5 S1 O3 113.48(11) . . ?
O5 S1 C14 103.52(15) . . ?
C2 C3 H3 120.2 . . ?
C4 C3 H3 120.2 . . ?
C4 C3 C2 119.7(3) . . ?
C13 O2 H2 109(3) . . ?
C1 C2 C3 117.0(2) . . ?
C1 C2 C7 117.5(2) . . ?
C3 C2 C7 125.5(3) . . ?
C3 C4 C5 121.2(2) . . ?
C3 C4 C13 120.9(3) . . ?
C5 C4 C13 117.8(2) . . ?
C4 C5 H5 119.8 . . ?
C6 C5 C4 120.4(2) . . ?
C6 C5 H5 119.8 . . ?
C1 C6 H6 121.4 . . ?
C5 C6 C1 117.2(3) . . ?
C5 C6 H6 121.4 . . ?
C12 C7 C2 116.7(2) . . ?
C8 C7 C2 125.8(2) . . ?
C8 C7 C12 117.5(2) . . ?
C12 C11 H11 121.4 . . ?
C10 C11 H11 121.4 . . ?
C10 C11 C12 117.3(2) . . ?
C7 C12 I1 111.89(18) . . ?
C11 C12 I1 124.3(2) . . ?
C11 C12 C7 123.6(3) . . ?
C11 C10 H10 119.5 . . ?
C11 C10 C9 121.0(2) . . ?
C9 C10 H10 119.5 . . ?
C10 C9 H9 119.9 . . ?
C8 C9 C10 120.3(3) . . ?
C8 C9 H9 119.9 . . ?
C7 C8 H8 119.8 . . ?
C9 C8 C7 120.4(2) . . ?
C9 C8 H8 119.8 . . ?
O1 C13 O2 124.6(2) . . ?
O1 C13 C4 120.5(3) . . ?
O2 C13 C4 114.9(2) . . ?
F1 C14 S1 110.8(2) . . ?
F1 C14 F3 107.8(3) . . ?
F3 C14 S1 110.7(2) . . ?
F2 C14 F1 108.1(3) . . ?
F2 C14 S1 111.2(2) . . ?
F2 C14 F3 108.2(3) . . ?

loop_
_geom_bond_atom_site_label_1
_geom_bond_atom_site_label_2
_geom_bond_distance
_geom_bond_site_symmetry_2
_geom_bond_publ_flag
I1 C1 2.087(2) . ?
I1 C12 2.094(3) . ?
O1 C13 1.233(3) . ?
C1 C2 1.389(4) . ?
C1 C6 1.388(4) . ?
F1 C14 1.331(4) . ?
S1 O3 1.448(2) . ?
S1 O4 1.4354(18) . ?
S1 O5 1.444(2) . ?
S1 C14 1.820(3) . ?
C3 H3 0.9500 . ?
C3 C2 1.396(3) . ?
C3 C4 1.390(3) . ?
F3 C14 1.333(4) . ?
F2 C14 1.322(4) . ?
O2 H2 0.84(4) . ?
O2 C13 1.304(3) . ?
C2 C7 1.472(3) . ?
C4 C5 1.394(4) . ?
C4 C13 1.488(3) . ?
C5 H5 0.9500 . ?
C5 C6 1.378(3) . ?
C6 H6 0.9500 . ?
C7 C12 1.394(4) . ?
C7 C8 1.391(4) . ?
C11 H11 0.9500 . ?
C11 C12 1.384(3) . ?
C11 C10 1.382(4) . ?
C10 H10 0.9500 . ?
C10 C9 1.395(4) . ?
C9 H9 0.9500 . ?
C9 C8 1.385(3) . ?
C8 H8 0.9500 . ?

loop_
_geom_torsion_atom_site_label_1
_geom_torsion_atom_site_label_2
_geom_torsion_atom_site_label_3
_geom_torsion_atom_site_label_4
_geom_torsion
_geom_torsion_site_symmetry_1
_geom_torsion_site_symmetry_2
_geom_torsion_site_symmetry_3
_geom_torsion_site_symmetry_4
_geom_torsion_publ_flag
I1 C1 C2 C3 -178.03(17) . . . . ?
I1 C1 C2 C7 2.6(3) . . . . ?
I1 C1 C6 C5 178.89(18) . . . . ?
C1 C2 C7 C12 -3.4(3) . . . . ?
C1 C2 C7 C8 174.9(2) . . . . ?
C3 C2 C7 C12 177.2(2) . . . . ?
C3 C2 C7 C8 -4.5(4) . . . . ?
C3 C4 C5 C6 0.7(4) . . . . ?
C3 C4 C13 O1 -179.2(2) . . . . ?
C3 C4 C13 O2 0.8(3) . . . . ?
O3 S1 C14 F1 -59.1(3) . . . . ?
O3 S1 C14 F3 60.4(3) . . . . ?
O3 S1 C14 F2 -179.4(2) . . . . ?
C2 C1 C6 C5 0.0(4) . . . . ?
C2 C3 C4 C5 0.3(4) . . . . ?
C2 C3 C4 C13 -179.9(2) . . . . ?
C2 C7 C12 I1 2.4(3) . . . . ?
C2 C7 C12 C11 178.5(2) . . . . ?
C2 C7 C8 C9 -178.0(2) . . . . ?
C4 C3 C2 C1 -1.1(3) . . . . ?
C4 C3 C2 C7 178.3(2) . . . . ?
C4 C5 C6 C1 -0.8(4) . . . . ?
O4 S1 C14 F1 61.3(3) . . . . ?
O4 S1 C14 F3 -179.2(2) . . . . ?
O4 S1 C14 F2 -58.9(3) . . . . ?
C5 C4 C13 O1 0.6(3) . . . . ?
C5 C4 C13 O2 -179.4(2) . . . . ?
O5 S1 C14 F1 -177.5(2) . . . . ?
O5 S1 C14 F3 -58.1(3) . . . . ?
O5 S1 C14 F2 62.2(3) . . . . ?
C6 C1 C2 C3 0.9(4) . . . . ?
C6 C1 C2 C7 -178.5(2) . . . . ?
C11 C10 C9 C8 -0.3(4) . . . . ?
C12 C7 C8 C9 0.2(4) . . . . ?
C12 C11 C10 C9 0.5(4) . . . . ?
C10 C11 C12 I1 175.16(18) . . . . ?
C10 C11 C12 C7 -0.4(4) . . . . ?
C10 C9 C8 C7 -0.1(4) . . . . ?
C8 C7 C12 I1 -176.01(17) . . . . ?
C8 C7 C12 C11 0.1(4) . . . . ?
C13 C4 C5 C6 -179.1(2) . . . . ?
